data_7706945
loop_
_publ_author_name
'Vos\'ahlo, Petr'
'Schulz, Ji\<r\'i'
'C\'isa\<rov\'a, Ivana'
'\<St\<epni\<cka, Petr'

_publ_section_title
;
 Cyclopalladation of a ferrocene acylphosphine and the reactivity of the
 C-H activated products.
;
_journal_issue 18
_journal_name_full 'Dalton transactions (Cambridge, England : 2003)'
_journal_page_first 6232
_journal_page_last 6244
_journal_paper_doi 10.1039/d1dt00668a
_journal_volume 50
_journal_year 2021
_chemical_formula_moiety 'C35 H34 Fe O P2 Pd'
_chemical_formula_sum 'C35 H34 Fe O P2 Pd'
_chemical_formula_weight 694.81
_space_group_crystal_system triclinic
_space_group_IT_number 2
_space_group_name_Hall '-P 1'
_space_group_name_H-M_alt 'P -1'
_atom_sites_solution_hydrogens geom
_atom_sites_solution_primary direct
_atom_sites_solution_secondary difmap
_audit_creation_method SHELXL-2017/1
_audit_update_record
;
2021-02-17 deposited with the CCDC.	2021-03-23 downloaded from the CCDC.
;
_cell_angle_alpha 97.438(3)
_cell_angle_beta 99.402(3)
_cell_angle_gamma 111.776(2)
_cell_formula_units_Z 2
_cell_length_a 10.2842(5)
_cell_length_b 10.2936(6)
_cell_length_c 15.9676(12)
_cell_measurement_reflns_used 9789
_cell_measurement_temperature 120(2)
_cell_measurement_theta_max 27.46
_cell_measurement_theta_min 2.71
_cell_volume 1514.96(17)
_computing_cell_refinement 'SAINT V8.40A (Bruker Nano, Inc., 2019)'
_computing_data_collection 'Bruker Instrument Service vV6.2.12'
_computing_data_reduction 'SAINT V8.40A (Bruker Nano, Inc., 2019)'
_computing_molecular_graphics 'PLATON (Spek, 2020)'
_computing_publication_material 'PLATON (Spek, 2020)'
_computing_structure_refinement 'SHELXL-2017 (Sheldrick, 2017)'
_computing_structure_solution 'SHELXT 2014 (Sheldrick, 2014)'
_diffrn_ambient_temperature 120(2)
_diffrn_measured_fraction_theta_full 0.999
_diffrn_measured_fraction_theta_max 0.998
_diffrn_measurement_device_type 'Bruker D8 VENTURE Kappa Duo with PHOTON III'
_diffrn_measurement_method '\f and \w scans'
_diffrn_radiation_monochromator 'Quazar Mo multilayer optic'
_diffrn_radiation_source 'I\mS micro-focus sealed tube'
_diffrn_radiation_type MoK\a
_diffrn_radiation_wavelength 0.71073
_diffrn_reflns_av_R_equivalents 0.0244
_diffrn_reflns_av_unetI/netI 0.0118
_diffrn_reflns_Laue_measured_fraction_full 0.999
_diffrn_reflns_Laue_measured_fraction_max 0.998
_diffrn_reflns_limit_h_max 13
_diffrn_reflns_limit_h_min -13
_diffrn_reflns_limit_k_max 13
_diffrn_reflns_limit_k_min -13
_diffrn_reflns_limit_l_max 20
_diffrn_reflns_limit_l_min -20
_diffrn_reflns_number 69746
_diffrn_reflns_point_group_measured_fraction_full 0.999
_diffrn_reflns_point_group_measured_fraction_max 0.998
_diffrn_reflns_theta_full 25.242
_diffrn_reflns_theta_max 27.521
_diffrn_reflns_theta_min 2.191
_exptl_absorpt_coefficient_mu 1.205
_exptl_absorpt_correction_T_max 0.94
_exptl_absorpt_correction_T_min 0.88
_exptl_absorpt_correction_type multi-scan
_exptl_absorpt_process_details 'SADABS-2016/2 - Bruker AXS'
_exptl_crystal_colour red
_exptl_crystal_density_diffrn 1.523
_exptl_crystal_description prism
_exptl_crystal_F_000 708
_exptl_crystal_size_max 0.17
_exptl_crystal_size_mid 0.10
_exptl_crystal_size_min 0.05
_refine_diff_density_max 1.124
_refine_diff_density_min -1.421
_refine_diff_density_rms 0.055
_refine_ls_extinction_method none
_refine_ls_goodness_of_fit_ref 1.089
_refine_ls_hydrogen_treatment constr
_refine_ls_matrix_type full
_refine_ls_number_parameters 435
_refine_ls_number_reflns 6966
_refine_ls_number_restraints 0
_refine_ls_restrained_S_all 1.089
_refine_ls_R_factor_all 0.0318
_refine_ls_R_factor_gt 0.0283
_refine_ls_shift/su_max 0.002
_refine_ls_shift/su_mean 0.000
_refine_ls_structure_factor_coef Fsqd
_refine_ls_weighting_details 'w=1/[\s^2^(Fo^2^)+(0.0200P)^2^+1.6168P] where P=(Fo^2^+2Fc^2^)/3'
_refine_ls_weighting_scheme calc
_refine_ls_wR_factor_gt 0.0637
_refine_ls_wR_factor_ref 0.0663
_reflns_Friedel_coverage 0.000
_reflns_number_gt 6398
_reflns_number_total 6966
_reflns_threshold_expression 'I > 2\s(I)'
_cod_data_source_file d1dt00668a3.cif
_cod_data_source_block pv431
_cod_depositor_comments 'Adding full bibliography for 7706929--7706948.cif.'
_cod_original_cell_volume 1514.95(16)
_cod_database_code 7706945
_shelx_shelxl_version_number 2017/1
_shelx_space_group_comment
;
The symmetry employed for this shelxl refinement is uniquely defined
by the following loop, which should always be used as a source of
symmetry information in preference to the above space-group names.
They are only intended as comments.
;
_shelx_estimated_absorpt_t_min 0.821
_shelx_estimated_absorpt_t_max 0.942

loop_
_space_group_symop_operation_xyz
'x, y, z'
'-x, -y, -z'

loop_
_atom_site_label
_atom_site_type_symbol
_atom_site_fract_x
_atom_site_fract_y
_atom_site_fract_z
_atom_site_U_iso_or_equiv
_atom_site_adp_type
_atom_site_occupancy
_atom_site_site_symmetry_order
_atom_site_calc_flag
_atom_site_refinement_flags_posn
_atom_site_refinement_flags_adp
_atom_site_refinement_flags_occupancy
_atom_site_disorder_assembly
_atom_site_disorder_group
Pd1 Pd 0.43131(2) 0.62872(2) 0.28852(2) 0.03915(6) Uani 1 1 d . . . . .
Fe1 Fe 0.68892(3) 0.62397(3) 0.15993(2) 0.03089(7) Uani 1 1 d . . . . .
P1 P 0.64250(5) 0.78123(7) 0.37925(4) 0.03641(13) Uani 1 1 d . . . . .
O1 O 0.91127(16) 0.7770(2) 0.38869(13) 0.0579(5) Uani 1 1 d . . . . .
C1 C 0.7153(2) 0.5922(3) 0.28250(15) 0.0374(5) Uani 1 1 d . . . . .
C2 C 0.5620(2) 0.5415(3) 0.24359(14) 0.0347(5) Uani 1 1 d . . . . .
C3 C 0.5340(2) 0.4330(2) 0.17091(15) 0.0355(5) Uani 1 1 d . . . . .
H3 H 0.442375 0.379123 0.132895 0.043 Uiso 1 1 calc R U . . .
C4 C 0.6636(2) 0.4159(2) 0.16271(16) 0.0378(5) Uani 1 1 d . . . . .
H4 H 0.672324 0.349639 0.119034 0.045 Uiso 1 1 calc R U . . .
C5 C 0.7767(2) 0.5155(3) 0.23144(16) 0.0401(5) Uani 1 1 d . . . . .
H5 H 0.874915 0.528878 0.241716 0.048 Uiso 1 1 calc R U . . .
C6 C 0.7983(3) 0.8369(3) 0.16217(17) 0.0452(6) Uani 1 1 d . . . . .
H6 H 0.855946 0.908543 0.212246 0.054 Uiso 1 1 calc R U . . .
C7 C 0.6484(3) 0.7944(3) 0.12890(18) 0.0462(6) Uani 1 1 d . . . . .
H7 H 0.588481 0.833108 0.152689 0.055 Uiso 1 1 calc R U . . .
C8 C 0.6043(2) 0.6851(3) 0.05471(16) 0.0387(5) Uani 1 1 d . . . . .
H8 H 0.509298 0.636797 0.019858 0.046 Uiso 1 1 calc R U . . .
C9 C 0.7268(2) 0.6594(2) 0.04080(15) 0.0347(5) Uani 1 1 d . . . . .
H9 H 0.728118 0.591294 -0.004935 0.042 Uiso 1 1 calc R U . . .
C10 C 0.8463(2) 0.7537(2) 0.10745(15) 0.0381(5) Uani 1 1 d . . . . .
H10 H 0.942079 0.760026 0.114254 0.046 Uiso 1 1 calc R U . . .
C11 C 0.7844(2) 0.7179(3) 0.35082(15) 0.0423(5) Uani 1 1 d . . . . .
C12 C 0.6648(4) 0.7824(4) 0.49859(18) 0.0370(6) Uani 0.580(2) 1 d G . P A 1
C13 C 0.7774(3) 0.8854(4) 0.5626(2) 0.0401(11) Uani 0.580(2) 1 d G . P A 1
H13 H 0.846317 0.964384 0.547421 0.048 Uiso 0.580(2) 1 calc R U P A 1
C14 C 0.7891(4) 0.8728(4) 0.6489(2) 0.0443(12) Uani 0.580(2) 1 d G . P A 1
H14 H 0.866009 0.943231 0.692644 0.053 Uiso 0.580(2) 1 calc R U P A 1
C15 C 0.6881(5) 0.7572(5) 0.6711(2) 0.0480(7) Uani 0.580(2) 1 d G . P A 1
H15 H 0.696145 0.748659 0.730078 0.058 Uiso 0.580(2) 1 calc R U P A 1
C16 C 0.5755(4) 0.6542(4) 0.6071(3) 0.0549(16) Uani 0.580(2) 1 d G . P A 1
H16 H 0.506588 0.575238 0.622289 0.066 Uiso 0.580(2) 1 calc R U P A 1
C17 C 0.5639(4) 0.6668(4) 0.5208(3) 0.0483(15) Uani 0.580(2) 1 d G . P A 1
H17 H 0.486894 0.596387 0.477065 0.058 Uiso 0.580(2) 1 calc R U P A 1
C12A C 0.6605(5) 0.7722(6) 0.4892(3) 0.0370(6) Uani 0.420(2) 1 d G . P A 2
C13A C 0.7945(4) 0.8248(6) 0.5463(3) 0.0409(16) Uani 0.420(2) 1 d G . P A 2
H13A H 0.879361 0.867901 0.526185 0.049 Uiso 0.420(2) 1 calc R U P A 2
C14A C 0.8044(4) 0.8143(6) 0.6328(3) 0.0433(16) Uani 0.420(2) 1 d G . P A 2
H14A H 0.895954 0.850203 0.671853 0.052 Uiso 0.420(2) 1 calc R U P A 2
C15A C 0.6802(6) 0.7512(7) 0.6622(3) 0.0480(7) Uani 0.420(2) 1 d G . P A 2
H15A H 0.686956 0.744034 0.721374 0.058 Uiso 0.420(2) 1 calc R U P A 2
C16A C 0.5462(5) 0.6987(6) 0.6051(4) 0.0395(16) Uani 0.420(2) 1 d G . P A 2
H16A H 0.461364 0.655564 0.625226 0.047 Uiso 0.420(2) 1 calc R U P A 2
C17A C 0.5364(4) 0.7092(6) 0.5186(4) 0.0374(16) Uani 0.420(2) 1 d G . P A 2
H17A H 0.444768 0.673261 0.479557 0.045 Uiso 0.420(2) 1 calc R U P A 2
C18 C 0.7101(5) 0.9637(5) 0.3682(3) 0.0362(6) Uani 0.580(2) 1 d G . P A 1
C19 C 0.6120(4) 1.0118(7) 0.3272(3) 0.0434(17) Uani 0.580(2) 1 d G . P A 1
H19 H 0.513566 0.948762 0.306746 0.052 Uiso 0.580(2) 1 calc R U P A 1
C20 C 0.6580(5) 1.1523(8) 0.3160(4) 0.051(2) Uani 0.580(2) 1 d G . P A 1
H20 H 0.590928 1.185199 0.288003 0.061 Uiso 0.580(2) 1 calc R U P A 1
C21 C 0.8020(6) 1.2445(6) 0.3459(4) 0.0508(8) Uani 0.580(2) 1 d G . P A 1
H21 H 0.833415 1.340539 0.338339 0.061 Uiso 0.580(2) 1 calc R U P A 1
C22 C 0.9001(4) 1.1964(5) 0.3870(3) 0.0496(14) Uani 0.580(2) 1 d G . P A 1
H22 H 0.998542 1.259444 0.407417 0.060 Uiso 0.580(2) 1 calc R U P A 1
C23 C 0.8541(4) 1.0559(5) 0.3981(3) 0.0412(12) Uani 0.580(2) 1 d G . P A 1
H23 H 0.921183 1.023007 0.426162 0.049 Uiso 0.580(2) 1 calc R U P A 1
C18A C 0.7077(7) 0.9737(6) 0.3707(4) 0.0362(6) Uani 0.420(2) 1 d G . P A 2
C19A C 0.6302(6) 1.0105(9) 0.3050(4) 0.0312(16) Uani 0.420(2) 1 d G . P A 2
H19A H 0.546740 0.938821 0.266172 0.037 Uiso 0.420(2) 1 calc R U P A 2
C20A C 0.6748(7) 1.1520(10) 0.2960(4) 0.0374(18) Uani 0.420(2) 1 d G . P A 2
H20A H 0.621769 1.177044 0.251123 0.045 Uiso 0.420(2) 1 calc R U P A 2
C21A C 0.7968(8) 1.2568(7) 0.3528(5) 0.0508(8) Uani 0.420(2) 1 d G . P A 2
H21A H 0.827303 1.353483 0.346698 0.061 Uiso 0.420(2) 1 calc R U P A 2
C22A C 0.8744(6) 1.2201(6) 0.4185(4) 0.0470(18) Uani 0.420(2) 1 d G . P A 2
H22A H 0.957810 1.291700 0.457321 0.056 Uiso 0.420(2) 1 calc R U P A 2
C23A C 0.8298(6) 1.0786(7) 0.4275(3) 0.0395(16) Uani 0.420(2) 1 d G . P A 2
H23A H 0.882783 1.053477 0.472371 0.047 Uiso 0.420(2) 1 calc R U P A 2
P2 P 0.27034(15) 0.69555(19) 0.34863(11) 0.0362(3) Uani 0.580(2) 1 d . . P A 1
C24 C 0.1652(6) 0.7539(7) 0.2718(4) 0.0408(12) Uani 0.580(2) 1 d . . P A 1
H24A H 0.228295 0.842440 0.258033 0.061 Uiso 0.580(2) 1 calc R U P A 1
H24B H 0.091067 0.771112 0.297222 0.061 Uiso 0.580(2) 1 calc R U P A 1
H24C H 0.119424 0.679683 0.218683 0.061 Uiso 0.580(2) 1 calc R U P A 1
C25 C 0.1390(7) 0.5498(7) 0.3811(5) 0.0435(14) Uani 0.580(2) 1 d . . P A 1
H25A H 0.089686 0.469187 0.331512 0.065 Uiso 0.580(2) 1 calc R U P A 1
H25B H 0.068602 0.581535 0.401410 0.065 Uiso 0.580(2) 1 calc R U P A 1
H25C H 0.187644 0.519815 0.428129 0.065 Uiso 0.580(2) 1 calc R U P A 1
C26 C 0.3328(4) 0.8368(6) 0.4443(3) 0.0468(11) Uani 0.580(2) 1 d . . P A 1
H26A H 0.396777 0.926045 0.431660 0.070 Uiso 0.580(2) 1 calc R U P A 1
H26B H 0.385332 0.811230 0.491819 0.070 Uiso 0.580(2) 1 calc R U P A 1
H26C H 0.250202 0.849546 0.461141 0.070 Uiso 0.580(2) 1 calc R U P A 1
P2A P 0.2737(2) 0.7294(3) 0.32400(15) 0.0362(3) Uani 0.420(2) 1 d . . P A 2
C24A C 0.1674(8) 0.7698(9) 0.2372(5) 0.0407(17) Uani 0.420(2) 1 d . . P A 2
H24D H 0.230058 0.850755 0.216539 0.061 Uiso 0.420(2) 1 calc R U P A 2
H24E H 0.093794 0.794383 0.258741 0.061 Uiso 0.420(2) 1 calc R U P A 2
H24F H 0.120833 0.686080 0.189277 0.061 Uiso 0.420(2) 1 calc R U P A 2
C25A C 0.1408(9) 0.6003(10) 0.3666(6) 0.0401(18) Uani 0.420(2) 1 d . . P A 2
H25D H 0.067497 0.635806 0.377185 0.060 Uiso 0.420(2) 1 calc R U P A 2
H25E H 0.187849 0.586322 0.421170 0.060 Uiso 0.420(2) 1 calc R U P A 2
H25F H 0.095307 0.509129 0.324503 0.060 Uiso 0.420(2) 1 calc R U P A 2
C26A C 0.3371(6) 0.8915(8) 0.4066(4) 0.0454(14) Uani 0.420(2) 1 d . . P A 2
H26D H 0.405707 0.970681 0.387719 0.068 Uiso 0.420(2) 1 calc R U P A 2
H26E H 0.384421 0.877296 0.461027 0.068 Uiso 0.420(2) 1 calc R U P A 2
H26F H 0.255242 0.914142 0.415830 0.068 Uiso 0.420(2) 1 calc R U P A 2
C31 C 0.2557(2) 0.4850(3) 0.20052(16) 0.0396(5) Uani 1 1 d . . . . .
C32 C 0.1444(2) 0.4034(3) 0.15208(16) 0.0389(5) Uani 1 1 d . . . . .
C33 C 0.0133(2) 0.3042(2) 0.09239(15) 0.0358(5) Uani 1 1 d . . . . .
C34 C -0.0813(2) 0.3520(2) 0.04603(18) 0.0458(6) Uani 1 1 d . . . . .
H34 H -0.060869 0.451365 0.055481 0.055 Uiso 1 1 calc R U . . .
C35 C -0.2045(2) 0.2565(3) -0.0135(2) 0.0513(7) Uani 1 1 d . . . . .
H35 H -0.266246 0.291642 -0.045203 0.062 Uiso 1 1 calc R U . . .
C36 C -0.2395(2) 0.1110(3) -0.02774(19) 0.0472(6) Uani 1 1 d . . . . .
C37 C -0.1465(3) 0.0637(3) 0.01879(19) 0.0488(6) Uani 1 1 d . . . . .
H37 H -0.168465 -0.035875 0.010149 0.059 Uiso 1 1 calc R U . . .
C38 C -0.0229(3) 0.1579(3) 0.07736(17) 0.0446(6) Uani 1 1 d . . . . .
H38 H 0.038983 0.121960 0.108155 0.053 Uiso 1 1 calc R U . . .
C39 C -0.3742(3) 0.0053(3) -0.0925(3) 0.0716(10) Uani 1 1 d . . . . .
H39A H -0.407908 0.055164 -0.133665 0.107 Uiso 1 1 calc R U . . .
H39B H -0.449145 -0.037965 -0.061723 0.107 Uiso 1 1 calc R U . . .
H39C H -0.352541 -0.069556 -0.124018 0.107 Uiso 1 1 calc R U . . .

loop_
_atom_site_aniso_label
_atom_site_aniso_U_11
_atom_site_aniso_U_22
_atom_site_aniso_U_33
_atom_site_aniso_U_23
_atom_site_aniso_U_13
_atom_site_aniso_U_12
Pd1 0.01139(7) 0.06242(12) 0.03885(10) 0.01594(8) 0.00431(6) 0.00832(7)
Fe1 0.01765(13) 0.03972(16) 0.04086(17) 0.02259(13) 0.01131(11) 0.01109(12)
P1 0.0129(2) 0.0641(4) 0.0306(3) 0.0228(3) 0.00476(18) 0.0096(2)
O1 0.0147(7) 0.0874(14) 0.0606(11) 0.0084(10) 0.0002(7) 0.0142(8)
C1 0.0169(9) 0.0554(13) 0.0420(12) 0.0280(10) 0.0065(8) 0.0112(9)
C2 0.0164(8) 0.0537(13) 0.0361(11) 0.0279(10) 0.0069(8) 0.0102(8)
C3 0.0195(9) 0.0449(12) 0.0444(12) 0.0295(10) 0.0081(8) 0.0084(8)
C4 0.0239(9) 0.0403(12) 0.0551(13) 0.0297(10) 0.0112(9) 0.0122(9)
C5 0.0185(9) 0.0518(13) 0.0559(14) 0.0324(11) 0.0090(9) 0.0136(9)
C6 0.0438(13) 0.0385(12) 0.0537(14) 0.0214(11) 0.0201(11) 0.0093(10)
C7 0.0477(13) 0.0504(14) 0.0647(16) 0.0353(13) 0.0323(12) 0.0308(12)
C8 0.0268(10) 0.0504(13) 0.0523(13) 0.0346(11) 0.0163(9) 0.0194(10)
C9 0.0283(10) 0.0417(11) 0.0423(12) 0.0255(9) 0.0149(9) 0.0149(9)
C10 0.0239(10) 0.0435(12) 0.0510(13) 0.0266(10) 0.0165(9) 0.0094(9)
C11 0.0175(9) 0.0669(16) 0.0431(12) 0.0252(11) 0.0070(8) 0.0131(10)
C12 0.0209(9) 0.0622(15) 0.0282(12) 0.0228(11) 0.0039(9) 0.0132(10)
C13 0.0157(17) 0.067(3) 0.035(2) 0.022(2) 0.0033(15) 0.0110(19)
C14 0.029(2) 0.074(4) 0.030(2) 0.018(2) -0.0016(16) 0.021(2)
C15 0.0481(15) 0.0707(18) 0.0302(13) 0.0273(13) 0.0087(11) 0.0238(13)
C16 0.057(3) 0.068(4) 0.039(3) 0.032(3) 0.017(2) 0.015(3)
C17 0.034(2) 0.066(4) 0.036(2) 0.025(2) 0.0058(19) 0.006(2)
C12A 0.0209(9) 0.0622(15) 0.0282(12) 0.0228(11) 0.0039(9) 0.0132(10)
C13A 0.023(3) 0.070(5) 0.031(3) 0.025(3) 0.005(2) 0.015(3)
C14A 0.030(3) 0.068(5) 0.032(3) 0.018(3) -0.002(2) 0.022(3)
C15A 0.0481(15) 0.0707(18) 0.0302(13) 0.0273(13) 0.0087(11) 0.0238(13)
C16A 0.034(3) 0.050(4) 0.036(3) 0.018(3) 0.014(2) 0.012(3)
C17A 0.026(3) 0.056(4) 0.032(3) 0.018(3) 0.010(2) 0.015(3)
C18 0.0174(9) 0.0644(16) 0.0286(10) 0.0241(10) 0.0076(7) 0.0127(10)
C19 0.021(2) 0.080(4) 0.032(3) 0.027(3) 0.011(2) 0.016(2)
C20 0.030(3) 0.088(5) 0.041(3) 0.036(3) 0.009(2) 0.024(3)
C21 0.0313(12) 0.0686(19) 0.0555(17) 0.0375(15) 0.0110(11) 0.0148(12)
C22 0.021(2) 0.068(3) 0.055(3) 0.033(3) 0.006(2) 0.007(2)
C23 0.019(2) 0.066(3) 0.036(3) 0.028(2) 0.0043(18) 0.0096(19)
C18A 0.0174(9) 0.0644(16) 0.0286(10) 0.0241(10) 0.0076(7) 0.0127(10)
C19A 0.015(2) 0.055(4) 0.025(4) 0.022(3) 0.005(2) 0.012(2)
C20A 0.027(3) 0.063(5) 0.031(4) 0.029(3) 0.010(3) 0.020(3)
C21A 0.0313(12) 0.0686(19) 0.0555(17) 0.0375(15) 0.0110(11) 0.0148(12)
C22A 0.020(3) 0.069(5) 0.046(4) 0.023(3) 0.005(3) 0.009(3)
C23A 0.023(3) 0.065(4) 0.033(4) 0.022(3) 0.006(2) 0.017(3)
P2 0.0134(3) 0.0568(8) 0.0353(8) 0.0196(4) 0.0059(5) 0.0071(4)
C24 0.0210(19) 0.056(3) 0.041(3) 0.019(3) 0.005(2) 0.0085(18)
C25 0.023(2) 0.056(4) 0.052(3) 0.026(3) 0.016(2) 0.008(2)
C26 0.0245(19) 0.069(3) 0.041(2) 0.018(2) 0.0055(17) 0.0113(19)
P2A 0.0134(3) 0.0568(8) 0.0353(8) 0.0196(4) 0.0059(5) 0.0071(4)
C24A 0.023(3) 0.063(4) 0.041(4) 0.025(4) 0.004(3) 0.019(3)
C25A 0.019(3) 0.060(6) 0.043(4) 0.020(4) 0.006(2) 0.015(4)
C26A 0.022(2) 0.068(4) 0.046(3) 0.018(3) 0.007(2) 0.016(3)
C31 0.0180(9) 0.0549(14) 0.0470(13) 0.0181(11) 0.0089(9) 0.0127(9)
C32 0.0203(9) 0.0475(13) 0.0493(13) 0.0176(10) 0.0087(9) 0.0113(9)
C33 0.0176(9) 0.0389(11) 0.0502(13) 0.0163(10) 0.0088(8) 0.0078(8)
C34 0.0258(10) 0.0302(11) 0.0744(17) 0.0089(11) -0.0018(11) 0.0097(9)
C35 0.0254(11) 0.0392(12) 0.0808(19) 0.0042(12) -0.0081(11) 0.0148(10)
C36 0.0215(10) 0.0345(12) 0.0765(18) 0.0077(11) 0.0071(11) 0.0039(9)
C37 0.0405(13) 0.0299(11) 0.0737(18) 0.0215(11) 0.0145(12) 0.0074(10)
C38 0.0356(12) 0.0433(13) 0.0596(15) 0.0258(11) 0.0091(11) 0.0170(10)
C39 0.0277(12) 0.0474(16) 0.114(3) -0.0063(16) -0.0032(15) 0.0021(11)

loop_
_atom_type_symbol
_atom_type_description
_atom_type_scat_dispersion_real
_atom_type_scat_dispersion_imag
_atom_type_scat_source
C C 0.0033 0.0016 'International Tables Vol C Tables 4.2.6.8 and 6.1.1.4'
H H 0.0000 0.0000 'International Tables Vol C Tables 4.2.6.8 and 6.1.1.4'
Fe Fe 0.3463 0.8444 'International Tables Vol C Tables 4.2.6.8 and 6.1.1.4'
O O 0.0106 0.0060 'International Tables Vol C Tables 4.2.6.8 and 6.1.1.4'
P P 0.1023 0.0942 'International Tables Vol C Tables 4.2.6.8 and 6.1.1.4'
Pd Pd -0.9988 1.0072 'International Tables Vol C Tables 4.2.6.8 and 6.1.1.4'

loop_
_geom_angle_atom_site_label_1
_geom_angle_atom_site_label_2
_geom_angle_atom_site_label_3
_geom_angle
_geom_angle_site_symmetry_1
_geom_angle_site_symmetry_3
_geom_angle_publ_flag
C31 Pd1 C2 92.20(9) . . ?
C31 Pd1 P1 173.87(7) . . ?
C2 Pd1 P1 81.78(6) . . ?
C31 Pd1 P2 85.23(8) . . ?
C2 Pd1 P2 170.91(7) . . ?
P1 Pd1 P2 100.89(4) . . ?
C31 Pd1 P2A 83.97(9) . . ?
C2 Pd1 P2A 173.69(8) . . ?
P1 Pd1 P2A 101.93(6) . . ?
C1 Fe1 C5 41.56(10) . . ?
C1 Fe1 C8 156.35(9) . . ?
C5 Fe1 C8 160.46(11) . . ?
C1 Fe1 C7 122.07(11) . . ?
C5 Fe1 C7 157.70(11) . . ?
C8 Fe1 C7 40.17(10) . . ?
C1 Fe1 C6 108.92(10) . . ?
C5 Fe1 C6 121.85(10) . . ?
C8 Fe1 C6 67.95(10) . . ?
C7 Fe1 C6 40.57(10) . . ?
C1 Fe1 C9 161.92(8) . . ?
C5 Fe1 C9 123.69(9) . . ?
C8 Fe1 C9 40.69(8) . . ?
C7 Fe1 C9 67.95(9) . . ?
C6 Fe1 C9 67.89(10) . . ?
C1 Fe1 C10 125.84(9) . . ?
C5 Fe1 C10 107.60(9) . . ?
C8 Fe1 C10 67.96(8) . . ?
C7 Fe1 C10 67.88(9) . . ?
C6 Fe1 C10 40.28(10) . . ?
C9 Fe1 C10 40.28(9) . . ?
C1 Fe1 C2 41.91(7) . . ?
C5 Fe1 C2 70.38(8) . . ?
C8 Fe1 C2 119.49(8) . . ?
C7 Fe1 C2 107.38(9) . . ?
C6 Fe1 C2 125.87(10) . . ?
C9 Fe1 C2 154.52(8) . . ?
C10 Fe1 C2 163.34(10) . . ?
C1 Fe1 C4 68.51(10) . . ?
C5 Fe1 C4 40.57(9) . . ?
C8 Fe1 C4 123.99(10) . . ?
C7 Fe1 C4 160.78(10) . . ?
C6 Fe1 C4 156.57(9) . . ?
C9 Fe1 C4 106.93(10) . . ?
C10 Fe1 C4 121.03(9) . . ?
C2 Fe1 C4 68.81(9) . . ?
C1 Fe1 C3 67.99(9) . . ?
C5 Fe1 C3 68.44(8) . . ?
C8 Fe1 C3 107.36(9) . . ?
C7 Fe1 C3 124.80(9) . . ?
C6 Fe1 C3 162.05(10) . . ?
C9 Fe1 C3 120.67(9) . . ?
C10 Fe1 C3 155.86(10) . . ?
C2 Fe1 C3 39.96(9) . . ?
C4 Fe1 C3 40.47(8) . . ?
C12A P1 C18A 108.7(3) . . ?
C18 P1 C12 107.12(19) . . ?
C12A P1 C11 100.97(17) . . ?
C18 P1 C11 103.43(17) . . ?
C18A P1 C11 105.9(2) . . ?
C12 P1 C11 102.38(13) . . ?
C12A P1 Pd1 116.31(19) . . ?
C18 P1 Pd1 117.43(17) . . ?
C18A P1 Pd1 117.0(2) . . ?
C12 P1 Pd1 118.22(12) . . ?
C11 P1 Pd1 106.11(8) . . ?
C5 C1 C11 130.01(19) . . ?
C5 C1 C2 109.0(2) . . ?
C11 C1 C2 120.0(2) . . ?
C5 C1 Fe1 69.57(12) . . ?
C11 C1 Fe1 116.67(16) . . ?
C2 C1 Fe1 70.67(11) . . ?
C3 C2 C1 105.53(19) . . ?
C3 C2 Pd1 131.01(14) . . ?
C1 C2 Pd1 123.37(18) . . ?
C3 C2 Fe1 70.38(11) . . ?
C1 C2 Fe1 67.42(11) . . ?
Pd1 C2 Fe1 123.64(11) . . ?
C2 C3 C4 110.26(19) . . ?
C2 C3 Fe1 69.67(12) . . ?
C4 C3 Fe1 69.60(11) . . ?
C2 C3 H3 124.9 . . ?
C4 C3 H3 124.9 . . ?
Fe1 C3 H3 127.5 . . ?
C5 C4 C3 107.9(2) . . ?
C5 C4 Fe1 68.20(13) . . ?
C3 C4 Fe1 69.92(12) . . ?
C5 C4 H4 126.1 . . ?
C3 C4 H4 126.1 . . ?
Fe1 C4 H4 127.4 . . ?
C4 C5 C1 107.32(18) . . ?
C4 C5 Fe1 71.23(12) . . ?
C1 C5 Fe1 68.87(12) . . ?
C4 C5 H5 126.3 . . ?
C1 C5 H5 126.3 . . ?
Fe1 C5 H5 125.1 . . ?
C10 C6 C7 107.9(2) . . ?
C10 C6 Fe1 70.09(13) . . ?
C7 C6 Fe1 69.60(13) . . ?
C10 C6 H6 126.1 . . ?
C7 C6 H6 126.1 . . ?
Fe1 C6 H6 125.8 . . ?
C8 C7 C6 108.1(2) . . ?
C8 C7 Fe1 69.75(13) . . ?
C6 C7 Fe1 69.84(13) . . ?
C8 C7 H7 125.9 . . ?
C6 C7 H7 125.9 . . ?
Fe1 C7 H7 126.1 . . ?
C7 C8 C9 108.2(2) . . ?
C7 C8 Fe1 70.09(13) . . ?
C9 C8 Fe1 70.04(12) . . ?
C7 C8 H8 125.9 . . ?
C9 C8 H8 125.9 . . ?
Fe1 C8 H8 125.6 . . ?
C10 C9 C8 107.6(2) . . ?
C10 C9 Fe1 69.99(12) . . ?
C8 C9 Fe1 69.28(12) . . ?
C10 C9 H9 126.2 . . ?
C8 C9 H9 126.2 . . ?
Fe1 C9 H9 126.1 . . ?
C6 C10 C9 108.2(2) . . ?
C6 C10 Fe1 69.63(12) . . ?
C9 C10 Fe1 69.73(11) . . ?
C6 C10 H10 125.9 . . ?
C9 C10 H10 125.9 . . ?
Fe1 C10 H10 126.3 . . ?
O1 C11 C1 128.6(2) . . ?
O1 C11 P1 122.8(2) . . ?
C1 C11 P1 108.56(14) . . ?
C13 C12 C17 120.0 . . ?
C13 C12 P1 124.2(2) . . ?
C17 C12 P1 115.7(2) . . ?
C14 C13 C12 120.0 . . ?
C14 C13 H13 120.0 . . ?
C12 C13 H13 120.0 . . ?
C13 C14 C15 120.0 . . ?
C13 C14 H14 120.0 . . ?
C15 C14 H14 120.0 . . ?
C16 C15 C14 120.0 . . ?
C16 C15 H15 120.0 . . ?
C14 C15 H15 120.0 . . ?
C15 C16 C17 120.0 . . ?
C15 C16 H16 120.0 . . ?
C17 C16 H16 120.0 . . ?
C16 C17 C12 120.0 . . ?
C16 C17 H17 120.0 . . ?
C12 C17 H17 120.0 . . ?
C13A C12A C17A 120.0 . . ?
C13A C12A P1 121.7(3) . . ?
C17A C12A P1 118.3(3) . . ?
C14A C13A C12A 120.0 . . ?
C14A C13A H13A 120.0 . . ?
C12A C13A H13A 120.0 . . ?
C13A C14A C15A 120.0 . . ?
C13A C14A H14A 120.0 . . ?
C15A C14A H14A 120.0 . . ?
C14A C15A C16A 120.0 . . ?
C14A C15A H15A 120.0 . . ?
C16A C15A H15A 120.0 . . ?
C15A C16A C17A 120.0 . . ?
C15A C16A H16A 120.0 . . ?
C17A C16A H16A 120.0 . . ?
C16A C17A C12A 120.0 . . ?
C16A C17A H17A 120.0 . . ?
C12A C17A H17A 120.0 . . ?
C19 C18 C23 120.0 . . ?
C19 C18 P1 117.2(3) . . ?
C23 C18 P1 122.8(3) . . ?
C20 C19 C18 120.0 . . ?
C20 C19 H19 120.0 . . ?
C18 C19 H19 120.0 . . ?
C19 C20 C21 120.0 . . ?
C19 C20 H20 120.0 . . ?
C21 C20 H20 120.0 . . ?
C22 C21 C20 120.0 . . ?
C22 C21 H21 120.0 . . ?
C20 C21 H21 120.0 . . ?
C21 C22 C23 120.0 . . ?
C21 C22 H22 120.0 . . ?
C23 C22 H22 120.0 . . ?
C22 C23 C18 120.0 . . ?
C22 C23 H23 120.0 . . ?
C18 C23 H23 120.0 . . ?
C19A C18A C23A 120.0 . . ?
C19A C18A P1 118.0(4) . . ?
C23A C18A P1 122.0(4) . . ?
C20A C19A C18A 120.0 . . ?
C20A C19A H19A 120.0 . . ?
C18A C19A H19A 120.0 . . ?
C19A C20A C21A 120.0 . . ?
C19A C20A H20A 120.0 . . ?
C21A C20A H20A 120.0 . . ?
C20A C21A C22A 120.0 . . ?
C20A C21A H21A 120.0 . . ?
C22A C21A H21A 120.0 . . ?
C23A C22A C21A 120.0 . . ?
C23A C22A H22A 120.0 . . ?
C21A C22A H22A 120.0 . . ?
C22A C23A C18A 120.0 . . ?
C22A C23A H23A 120.0 . . ?
C18A C23A H23A 120.0 . . ?
C26 P2 C24 103.1(3) . . ?
C26 P2 C25 102.1(3) . . ?
C24 P2 C25 104.8(3) . . ?
C26 P2 Pd1 120.63(15) . . ?
C24 P2 Pd1 111.69(19) . . ?
C25 P2 Pd1 112.8(2) . . ?
P2 C24 H24A 109.5 . . ?
P2 C24 H24B 109.5 . . ?
H24A C24 H24B 109.5 . . ?
P2 C24 H24C 109.5 . . ?
H24A C24 H24C 109.5 . . ?
H24B C24 H24C 109.5 . . ?
P2 C25 H25A 109.5 . . ?
P2 C25 H25B 109.5 . . ?
H25A C25 H25B 109.5 . . ?
P2 C25 H25C 109.5 . . ?
H25A C25 H25C 109.5 . . ?
H25B C25 H25C 109.5 . . ?
P2 C26 H26A 109.5 . . ?
P2 C26 H26B 109.5 . . ?
H26A C26 H26B 109.5 . . ?
P2 C26 H26C 109.5 . . ?
H26A C26 H26C 109.5 . . ?
H26B C26 H26C 109.5 . . ?
C24A P2A C25A 104.0(4) . . ?
C24A P2A C26A 101.6(4) . . ?
C25A P2A C26A 103.0(4) . . ?
C24A P2A Pd1 118.0(3) . . ?
C25A P2A Pd1 107.4(3) . . ?
C26A P2A Pd1 120.8(2) . . ?
P2A C24A H24D 109.5 . . ?
P2A C24A H24E 109.5 . . ?
H24D C24A H24E 109.5 . . ?
P2A C24A H24F 109.5 . . ?
H24D C24A H24F 109.5 . . ?
H24E C24A H24F 109.5 . . ?
P2A C25A H25D 109.5 . . ?
P2A C25A H25E 109.5 . . ?
H25D C25A H25E 109.5 . . ?
P2A C25A H25F 109.5 . . ?
H25D C25A H25F 109.5 . . ?
H25E C25A H25F 109.5 . . ?
P2A C26A H26D 109.5 . . ?
P2A C26A H26E 109.5 . . ?
H26D C26A H26E 109.5 . . ?
P2A C26A H26F 109.5 . . ?
H26D C26A H26F 109.5 . . ?
H26E C26A H26F 109.5 . . ?
C32 C31 Pd1 174.5(2) . . ?
C31 C32 C33 178.3(3) . . ?
C38 C33 C34 117.3(2) . . ?
C38 C33 C32 121.5(2) . . ?
C34 C33 C32 121.1(2) . . ?
C35 C34 C33 120.8(2) . . ?
C35 C34 H34 119.6 . . ?
C33 C34 H34 119.6 . . ?
C36 C35 C34 121.3(2) . . ?
C36 C35 H35 119.4 . . ?
C34 C35 H35 119.4 . . ?
C35 C36 C37 117.8(2) . . ?
C35 C36 C39 121.8(2) . . ?
C37 C36 C39 120.4(2) . . ?
C38 C37 C36 121.4(2) . . ?
C38 C37 H37 119.3 . . ?
C36 C37 H37 119.3 . . ?
C37 C38 C33 121.4(2) . . ?
C37 C38 H38 119.3 . . ?
C33 C38 H38 119.3 . . ?
C36 C39 H39A 109.5 . . ?
C36 C39 H39B 109.5 . . ?
H39A C39 H39B 109.5 . . ?
C36 C39 H39C 109.5 . . ?
H39A C39 H39C 109.5 . . ?
H39B C39 H39C 109.5 . . ?

loop_
_geom_bond_atom_site_label_1
_geom_bond_atom_site_label_2
_geom_bond_distance
_geom_bond_site_symmetry_2
_geom_bond_publ_flag
Pd1 C31 2.019(2) . ?
Pd1 C2 2.042(2) . ?
Pd1 P1 2.2658(6) . ?
Pd1 P2 2.3082(16) . ?
Pd1 P2A 2.328(2) . ?
Fe1 C1 2.017(2) . ?
Fe1 C5 2.027(2) . ?
Fe1 C8 2.044(2) . ?
Fe1 C7 2.049(2) . ?
Fe1 C6 2.052(2) . ?
Fe1 C9 2.054(2) . ?
Fe1 C10 2.058(2) . ?
Fe1 C2 2.0617(19) . ?
Fe1 C4 2.067(2) . ?
Fe1 C3 2.071(2) . ?
P1 C12A 1.753(4) . ?
P1 C18 1.788(5) . ?
P1 C18A 1.873(6) . ?
P1 C12 1.880(3) . ?
P1 C11 1.899(2) . ?
O1 C11 1.223(3) . ?
C1 C5 1.435(3) . ?
C1 C11 1.439(4) . ?
C1 C2 1.459(3) . ?
C2 C3 1.412(3) . ?
C3 C4 1.431(3) . ?
C3 H3 0.9500 . ?
C4 C5 1.420(3) . ?
C4 H4 0.9500 . ?
C5 H5 0.9500 . ?
C6 C10 1.415(4) . ?
C6 C7 1.421(4) . ?
C6 H6 0.9500 . ?
C7 C8 1.405(4) . ?
C7 H7 0.9500 . ?
C8 C9 1.425(3) . ?
C8 H8 0.9500 . ?
C9 C10 1.416(3) . ?
C9 H9 0.9500 . ?
C10 H10 0.9500 . ?
C12 C13 1.3900 . ?
C12 C17 1.3900 . ?
C13 C14 1.3900 . ?
C13 H13 0.9500 . ?
C14 C15 1.3900 . ?
C14 H14 0.9500 . ?
C15 C16 1.3900 . ?
C15 H15 0.9500 . ?
C16 C17 1.3900 . ?
C16 H16 0.9500 . ?
C17 H17 0.9500 . ?
C12A C13A 1.3900 . ?
C12A C17A 1.3900 . ?
C13A C14A 1.3900 . ?
C13A H13A 0.9500 . ?
C14A C15A 1.3900 . ?
C14A H14A 0.9500 . ?
C15A C16A 1.3900 . ?
C15A H15A 0.9500 . ?
C16A C17A 1.3900 . ?
C16A H16A 0.9500 . ?
C17A H17A 0.9500 . ?
C18 C19 1.3900 . ?
C18 C23 1.3900 . ?
C19 C20 1.3900 . ?
C19 H19 0.9500 . ?
C20 C21 1.3900 . ?
C20 H20 0.9500 . ?
C21 C22 1.3900 . ?
C21 H21 0.9500 . ?
C22 C23 1.3900 . ?
C22 H22 0.9500 . ?
C23 H23 0.9500 . ?
C18A C19A 1.3900 . ?
C18A C23A 1.3900 . ?
C19A C20A 1.3900 . ?
C19A H19A 0.9500 . ?
C20A C21A 1.3900 . ?
C20A H20A 0.9500 . ?
C21A C22A 1.3900 . ?
C21A H21A 0.9500 . ?
C22A C23A 1.3900 . ?
C22A H22A 0.9500 . ?
C23A H23A 0.9500 . ?
P2 C26 1.808(5) . ?
P2 C24 1.809(5) . ?
P2 C25 1.809(6) . ?
C24 H24A 0.9800 . ?
C24 H24B 0.9800 . ?
C24 H24C 0.9800 . ?
C25 H25A 0.9800 . ?
C25 H25B 0.9800 . ?
C25 H25C 0.9800 . ?
C26 H26A 0.9800 . ?
C26 H26B 0.9800 . ?
C26 H26C 0.9800 . ?
P2A C24A 1.811(7) . ?
P2A C25A 1.813(8) . ?
P2A C26A 1.814(7) . ?
C24A H24D 0.9800 . ?
C24A H24E 0.9800 . ?
C24A H24F 0.9800 . ?
C25A H25D 0.9800 . ?
C25A H25E 0.9800 . ?
C25A H25F 0.9800 . ?
C26A H26D 0.9800 . ?
C26A H26E 0.9800 . ?
C26A H26F 0.9800 . ?
C31 C32 1.201(3) . ?
C32 C33 1.441(3) . ?
C33 C38 1.388(3) . ?
C33 C34 1.397(3) . ?
C34 C35 1.384(3) . ?
C34 H34 0.9500 . ?
C35 C36 1.382(3) . ?
C35 H35 0.9500 . ?
C36 C37 1.382(4) . ?
C36 C39 1.514(3) . ?
C37 C38 1.376(4) . ?
C37 H37 0.9500 . ?
C38 H38 0.9500 . ?
C39 H39A 0.9800 . ?
C39 H39B 0.9800 . ?
C39 H39C 0.9800 . ?
